data_4079114
loop_
_publ_author_name
'Langer, Jens'
'K\"ohler, Mathias'
'Fischer, Reinald'
'D\"undar, Feyza'
'G\"orls, Helmar'
'Westerhausen, Matthias'

_publ_section_title
;
 Arylcalcium Iodides in Tetrahydropyran: Solution Stability in Comparison
 to Aryllithium Reagents
;
_journal_issue 17
_journal_name_full Organometallics
_journal_page_first 6172
_journal_paper_doi 10.1021/om300508w
_journal_volume 31
_journal_year 2012
_chemical_formula_moiety '0.95 C26 H44 Ca I2 O4, 0.05 C20 H40 Ca I2 O4'
_chemical_formula_sum 'C25.7 H43.8 Ca I2 O4'
_chemical_formula_weight 710.69
_space_group_IT_number 2
_symmetry_cell_setting triclinic
_symmetry_space_group_name_Hall '-P 1'
_symmetry_space_group_name_H-M 'P -1'
_atom_sites_solution_hydrogens geom
_atom_sites_solution_primary direct
_atom_sites_solution_secondary difmap
_audit_creation_method SHELXL-97
_cell_angle_alpha 98.448(1)
_cell_angle_beta 91.311(1)
_cell_angle_gamma 97.491(1)
_cell_formula_units_Z 4
_cell_length_a 8.7798(2)
_cell_length_b 10.3531(3)
_cell_length_c 34.4556(8)
_cell_measurement_reflns_used 23974
_cell_measurement_temperature 293(2)
_cell_measurement_theta_max 27.88
_cell_measurement_theta_min 2.68
_cell_volume 3068.70(13)
_computing_cell_refinement DENZO
_computing_data_collection COLLECT
_computing_data_reduction DENZO
_computing_molecular_graphics SHELXTL/PC
_computing_publication_material SHELXL-97
_computing_structure_refinement 'SHELXL-97 (Sheldrick, 2008)'
_computing_structure_solution 'SHELXS-97 (Sheldrick, 2008)'
_diffrn_ambient_temperature 293(2)
_diffrn_measured_fraction_theta_full 0.983
_diffrn_measured_fraction_theta_max 0.983
_diffrn_measurement_device_type KappaCCD
_diffrn_measurement_method 'phi- + omega-scan'
_diffrn_radiation_monochromator graphite
_diffrn_radiation_source 'fine-focus sealed tube'
_diffrn_radiation_type MoK\a
_diffrn_radiation_wavelength 0.71073
_diffrn_reflns_av_R_equivalents 0.0239
_diffrn_reflns_av_sigmaI/netI 0.0321
_diffrn_reflns_limit_h_max 11
_diffrn_reflns_limit_h_min -11
_diffrn_reflns_limit_k_max 13
_diffrn_reflns_limit_k_min -13
_diffrn_reflns_limit_l_max 45
_diffrn_reflns_limit_l_min -44
_diffrn_reflns_number 23974
_diffrn_reflns_theta_full 27.88
_diffrn_reflns_theta_max 27.88
_diffrn_reflns_theta_min 2.68
_exptl_absorpt_coefficient_mu 2.242
_exptl_absorpt_correction_type none
_exptl_crystal_colour colourless
_exptl_crystal_density_diffrn 1.538
_exptl_crystal_density_method 'not measured'
_exptl_crystal_description prism
_exptl_crystal_F_000 1424
_exptl_crystal_size_max 0.06
_exptl_crystal_size_mid 0.05
_exptl_crystal_size_min 0.05
_refine_diff_density_max 2.789
_refine_diff_density_min -1.915
_refine_diff_density_rms 0.105
_refine_ls_extinction_method none
_refine_ls_goodness_of_fit_ref 1.081
_refine_ls_hydrogen_treatment constr
_refine_ls_matrix_type full
_refine_ls_number_parameters 589
_refine_ls_number_reflns 14419
_refine_ls_number_restraints 0
_refine_ls_restrained_S_all 1.081
_refine_ls_R_factor_all 0.0536
_refine_ls_R_factor_gt 0.0455
_refine_ls_shift/su_max 0.003
_refine_ls_shift/su_mean 0.000
_refine_ls_structure_factor_coef Fsqd
_refine_ls_weighting_details 'calc w=1/[\s^2^(Fo^2^)+(0.0105P)^2^+13.5597P] where P=(Fo^2^+2Fc^2^)/3'
_refine_ls_weighting_scheme calc
_refine_ls_wR_factor_gt 0.0941
_refine_ls_wR_factor_ref 0.0988
_reflns_number_gt 12660
_reflns_number_total 14419
_reflns_threshold_expression >2sigma(I)
_cod_data_source_file om300508w_si_001.cif
_cod_data_source_block FO4498
_cod_original_formula_sum 'C25.70 H43.80 Ca I2 O4'
_cod_database_code 4079114

loop_
_symmetry_equiv_pos_as_xyz
'x, y, z'
'-x, -y, -z'

loop_
_atom_site_label
_atom_site_type_symbol
_atom_site_fract_x
_atom_site_fract_y
_atom_site_fract_z
_atom_site_U_iso_or_equiv
_atom_site_adp_type
_atom_site_occupancy
_atom_site_symmetry_multiplicity
_atom_site_calc_flag
_atom_site_refinement_flags
_atom_site_disorder_assembly
_atom_site_disorder_group
Ca1A Ca 0.43797(8) -0.09880(8) 0.11516(2) 0.02358(15) Uani 1 1 d . . .
I1A I 0.68877(3) 0.00026(3) 0.058350(8) 0.04034(8) Uani 1 1 d . . .
I2A I -0.10844(3) -0.44082(3) 0.244476(8) 0.03470(7) Uani 1 1 d . . .
O1A O 0.6204(3) -0.2376(3) 0.13636(8) 0.0277(6) Uani 1 1 d . . .
O2A O 0.5378(3) 0.0658(3) 0.16848(8) 0.0275(6) Uani 1 1 d . . .
O3A O 0.2779(4) 0.0496(3) 0.09450(9) 0.0366(7) Uani 1 1 d . . .
O4A O 0.3179(3) -0.2535(3) 0.06135(8) 0.0364(7) Uani 1 1 d . . .
C1A C 0.2325(4) -0.1943(4) 0.15874(11) 0.0283(8) Uani 1 1 d . . .
C2A C 0.1650(5) -0.1327(4) 0.19174(12) 0.0299(8) Uani 1 1 d . . .
H2AA H 0.1871 -0.0415 0.1979 0.036 Uiso 1 1 calc R . .
C3A C 0.0670(5) -0.1984(4) 0.21601(12) 0.0312(8) Uani 1 1 d . . .
H3AA H 0.0244 -0.1516 0.2372 0.037 Uiso 1 1 calc R . .
C4A C 0.0344(4) -0.3343(4) 0.20800(11) 0.0277(8) Uani 1 1 d . . .
C5A C 0.0946(5) -0.4027(4) 0.17585(12) 0.0300(8) Uani 1 1 d . . .
H5AA H 0.0727 -0.4940 0.1702 0.036 Uiso 1 1 calc R . .
C6A C 0.1894(5) -0.3319(4) 0.15207(12) 0.0308(8) Uani 1 1 d . . .
H6AA H 0.2269 -0.3792 0.1301 0.037 Uiso 1 1 calc R . .
C7A C 0.5793(5) -0.3286(4) 0.16338(12) 0.0308(8) Uani 1 1 d . . .
H7AA H 0.4839 -0.3103 0.1753 0.037 Uiso 1 1 calc R . .
H7AB H 0.6587 -0.3169 0.1841 0.037 Uiso 1 1 calc R . .
C8A C 0.5602(5) -0.4687(4) 0.14271(15) 0.0380(10) Uani 1 1 d . . .
H8AA H 0.4781 -0.4816 0.1226 0.046 Uiso 1 1 calc R . .
H8AB H 0.5325 -0.5285 0.1614 0.046 Uiso 1 1 calc R . .
C9A C 0.7104(5) -0.4993(4) 0.12384(14) 0.0352(9) Uani 1 1 d . . .
H9AA H 0.7875 -0.5024 0.1442 0.042 Uiso 1 1 calc R . .
H9AB H 0.6932 -0.5849 0.1074 0.042 Uiso 1 1 calc R . .
C10A C 0.7681(5) -0.3943(4) 0.09906(13) 0.0345(9) Uani 1 1 d . . .
H10A H 0.8708 -0.4067 0.0908 0.041 Uiso 1 1 calc R . .
H10B H 0.7015 -0.4037 0.0757 0.041 Uiso 1 1 calc R . .
C11A C 0.7713(4) -0.2572(4) 0.12187(13) 0.0317(9) Uani 1 1 d . . .
H11A H 0.8455 -0.2447 0.1438 0.038 Uiso 1 1 calc R . .
H11B H 0.8034 -0.1922 0.1050 0.038 Uiso 1 1 calc R . .
C12A C 0.5739(5) 0.0306(4) 0.20623(12) 0.0350(9) Uani 1 1 d . . .
H12A H 0.5173 -0.0548 0.2084 0.042 Uiso 1 1 calc R . .
H12B H 0.5419 0.0948 0.2268 0.042 Uiso 1 1 calc R . .
C13A C 0.7437(6) 0.0254(4) 0.21185(13) 0.0400(11) Uani 1 1 d . . .
H13A H 0.7738 -0.0448 0.1929 0.048 Uiso 1 1 calc R . .
H13B H 0.7651 0.0059 0.2380 0.048 Uiso 1 1 calc R . .
C14A C 0.8374(5) 0.1555(4) 0.20665(13) 0.0356(9) Uani 1 1 d . . .
H14A H 0.9458 0.1461 0.2066 0.043 Uiso 1 1 calc R . .
H14B H 0.8217 0.2228 0.2284 0.043 Uiso 1 1 calc R . .
C15A C 0.7887(5) 0.1970(5) 0.16812(13) 0.0353(9) Uani 1 1 d . . .
H15A H 0.8388 0.2852 0.1666 0.042 Uiso 1 1 calc R . .
H15B H 0.8209 0.1378 0.1463 0.042 Uiso 1 1 calc R . .
C16A C 0.6166(5) 0.1945(4) 0.16498(13) 0.0313(8) Uani 1 1 d . . .
H16A H 0.5855 0.2591 0.1855 0.038 Uiso 1 1 calc R . .
H16B H 0.5879 0.2182 0.1399 0.038 Uiso 1 1 calc R . .
C17A C 0.1637(6) 0.0991(5) 0.11974(15) 0.0426(11) Uani 1 1 d . . .
H17A H 0.1732 0.0697 0.1450 0.051 Uiso 1 1 calc R . .
H17B H 0.0620 0.0640 0.1083 0.051 Uiso 1 1 calc R . .
C18A C 0.1814(6) 0.2472(5) 0.12547(15) 0.0428(11) Uani 1 1 d . . .
H18A H 0.2803 0.2829 0.1384 0.051 Uiso 1 1 calc R . .
H18B H 0.1017 0.2782 0.1420 0.051 Uiso 1 1 calc R . .
C19A C 0.1696(6) 0.2944(5) 0.08599(17) 0.0485(12) Uani 1 1 d . . .
H19A H 0.0663 0.2680 0.0745 0.058 Uiso 1 1 calc R . .
H19B H 0.1905 0.3898 0.0895 0.058 Uiso 1 1 calc R . .
C20A C 0.2845(6) 0.2355(5) 0.05878(15) 0.0450(11) Uani 1 1 d . . .
H20A H 0.2707 0.2595 0.0329 0.054 Uiso 1 1 calc R . .
H20B H 0.3882 0.2709 0.0687 0.054 Uiso 1 1 calc R . .
C21A C 0.2633(6) 0.0872(5) 0.05589(13) 0.0395(10) Uani 1 1 d . . .
H21A H 0.1626 0.0511 0.0441 0.047 Uiso 1 1 calc R . .
H21B H 0.3401 0.0513 0.0392 0.047 Uiso 1 1 calc R . .
C22A C 0.3945(5) -0.3426(5) 0.03471(13) 0.0389(10) Uani 1 1 d . . .
H22A H 0.3642 -0.4323 0.0394 0.047 Uiso 1 1 calc R . .
H22B H 0.5048 -0.3217 0.0395 0.047 Uiso 1 1 calc R . .
C23A C 0.3543(5) -0.3324(5) -0.00712(13) 0.0392(10) Uani 1 1 d . . .
H23A H 0.4044 -0.3948 -0.0245 0.047 Uiso 1 1 calc R . .
H23B H 0.3915 -0.2445 -0.0124 0.047 Uiso 1 1 calc R . .
C24A C 0.1807(6) -0.3607(6) -0.01538(14) 0.0450(12) Uani 1 1 d . . .
H24A H 0.1444 -0.4518 -0.0132 0.054 Uiso 1 1 calc R . .
H24B H 0.1557 -0.3462 -0.0418 0.054 Uiso 1 1 calc R . .
C25A C 0.1029(5) -0.2685(5) 0.01455(14) 0.0436(11) Uani 1 1 d . . .
H25A H 0.1308 -0.1780 0.0103 0.052 Uiso 1 1 calc R . .
H25B H -0.0079 -0.2899 0.0110 0.052 Uiso 1 1 calc R . .
C26A C 0.1519(5) -0.2827(5) 0.05529(13) 0.0398(10) Uani 1 1 d . . .
H26A H 0.1033 -0.2233 0.0740 0.048 Uiso 1 1 calc R . .
H26B H 0.1186 -0.3721 0.0599 0.048 Uiso 1 1 calc R . .
Ca1B Ca 0.44738(10) 0.48525(8) 0.36697(2) 0.02993(17) Uani 1 1 d . . .
I1B I 0.64317(3) 0.32763(3) 0.306219(9) 0.03921(8) Uani 1 1 d . A .
I2B I 0.03354(5) 0.81541(5) 0.532707(12) 0.05767(12) Uani 0.90 1 d P . .
O1B O 0.4759(4) 0.3238(3) 0.40868(9) 0.0371(7) Uani 1 1 d . A .
O2B O 0.2207(4) 0.3564(3) 0.33539(9) 0.0373(7) Uani 1 1 d . A .
O3B O 0.4180(4) 0.6335(3) 0.32090(10) 0.0425(8) Uani 1 1 d . A .
O4B O 0.6770(5) 0.6167(4) 0.39784(14) 0.0668(12) Uani 1 1 d . A .
I1C I 0.2423(8) 0.6149(6) 0.42878(19) 0.0859(15) Uiso 0.10 1 d P A 1
C1B C 0.3050(8) 0.6024(7) 0.4180(2) 0.0534(15) Uiso 0.90 1 d P A 2
C2B C 0.2287(6) 0.5347(5) 0.44841(14) 0.0372(11) Uani 0.90 1 d P A 2
H2BA H 0.2284 0.4440 0.4458 0.045 Uiso 0.90 1 calc PR A 2
C3B C 0.1573(6) 0.5926(5) 0.48049(14) 0.0374(11) Uani 0.90 1 d P A 2
H3BA H 0.1182 0.5426 0.4992 0.045 Uiso 0.90 1 calc PR A 2
C4B C 0.1445(6) 0.7252(5) 0.48454(14) 0.0387(11) Uani 0.90 1 d P A 2
C5B C 0.2049(7) 0.8003(5) 0.45728(16) 0.0468(13) Uani 0.90 1 d P A 2
H5BA H 0.1983 0.8901 0.4601 0.056 Uiso 0.90 1 calc PR A 2
C6B C 0.2762(8) 0.7384(5) 0.42530(16) 0.0501(15) Uani 0.90 1 d P A 2
H6BA H 0.3092 0.7904 0.4065 0.060 Uiso 0.90 1 calc PR A 2
C7B C 0.5495(6) 0.3621(5) 0.44746(13) 0.0425(11) Uani 1 1 d . . .
H7BA H 0.5464 0.4552 0.4560 0.051 Uiso 1 1 calc R A .
H7BB H 0.6564 0.3477 0.4465 0.051 Uiso 1 1 calc R . .
C8B C 0.4689(7) 0.2824(5) 0.47685(15) 0.0497(13) Uani 1 1 d . A .
H8BA H 0.5228 0.3065 0.5023 0.060 Uiso 1 1 calc R . .
H8BB H 0.3647 0.3032 0.4797 0.060 Uiso 1 1 calc R . .
C9B C 0.4646(7) 0.1363(6) 0.46343(16) 0.0571(15) Uani 1 1 d . . .
H9BA H 0.4034 0.0873 0.4809 0.069 Uiso 1 1 calc R A .
H9BB H 0.5680 0.1130 0.4642 0.069 Uiso 1 1 calc R . .
C10B C 0.3948(8) 0.1006(5) 0.42153(16) 0.0544(14) Uani 1 1 d . A .
H10C H 0.4014 0.0087 0.4120 0.065 Uiso 1 1 calc R . .
H10D H 0.2871 0.1127 0.4215 0.065 Uiso 1 1 calc R . .
C11B C 0.4790(6) 0.1863(4) 0.39478(15) 0.0442(11) Uani 1 1 d . . .
H11C H 0.5849 0.1691 0.3934 0.053 Uiso 1 1 calc R A .
H11D H 0.4316 0.1641 0.3685 0.053 Uiso 1 1 calc R . .
C12B C 0.0818(6) 0.3225(6) 0.35494(16) 0.0516(14) Uani 1 1 d . . .
H12C H -0.0005 0.3623 0.3441 0.062 Uiso 1 1 calc R A .
H12D H 0.0964 0.3582 0.3826 0.062 Uiso 1 1 calc R . .
C13B C 0.0359(7) 0.1754(6) 0.35055(16) 0.0534(13) Uani 1 1 d . A .
H13C H -0.0614 0.1566 0.3627 0.064 Uiso 1 1 calc R . .
H13D H 0.1127 0.1364 0.3640 0.064 Uiso 1 1 calc R . .
C14B C 0.0210(6) 0.1145(5) 0.30766(15) 0.0465(12) Uani 1 1 d . . .
H14C H -0.0682 0.1405 0.2953 0.056 Uiso 1 1 calc R A .
H14D H 0.0065 0.0191 0.3055 0.056 Uiso 1 1 calc R . .
C15B C 0.1641(6) 0.1592(5) 0.28689(15) 0.0487(13) Uani 1 1 d . A .
H15C H 0.1487 0.1283 0.2589 0.058 Uiso 1 1 calc R . .
H15D H 0.2502 0.1212 0.2965 0.058 Uiso 1 1 calc R . .
C16B C 0.2003(6) 0.3083(5) 0.29388(13) 0.0441(11) Uani 1 1 d . . .
H16C H 0.2934 0.3350 0.2808 0.053 Uiso 1 1 calc R A .
H16D H 0.1170 0.3464 0.2829 0.053 Uiso 1 1 calc R . .
C17B C 0.5131(10) 0.6568(7) 0.2888(2) 0.093(3) Uani 1 1 d . . .
H17C H 0.4606 0.6118 0.2645 0.112 Uiso 1 1 calc R A .
H17D H 0.6077 0.6197 0.2919 0.112 Uiso 1 1 calc R . .
C18B C 0.5509(7) 0.7980(7) 0.2859(2) 0.0677(19) Uani 1 1 d . A .
H18C H 0.6083 0.8073 0.2625 0.081 Uiso 1 1 calc R . .
H18D H 0.6161 0.8409 0.3085 0.081 Uiso 1 1 calc R . .
C19B C 0.4117(7) 0.8651(6) 0.28423(17) 0.0555(15) Uani 1 1 d . . .
H19C H 0.3566 0.8363 0.2591 0.067 Uiso 1 1 calc R A .
H19D H 0.4413 0.9597 0.2871 0.067 Uiso 1 1 calc R . .
C20B C 0.3090(10) 0.8314(7) 0.3172(3) 0.100(3) Uani 1 1 d . A .
H20C H 0.3575 0.8748 0.3422 0.120 Uiso 1 1 calc R . .
H20D H 0.2119 0.8646 0.3141 0.120 Uiso 1 1 calc R . .
C21B C 0.2794(6) 0.6872(7) 0.31785(19) 0.0600(17) Uani 1 1 d . . .
H21C H 0.2173 0.6704 0.3400 0.072 Uiso 1 1 calc R A .
H21D H 0.2222 0.6444 0.2940 0.072 Uiso 1 1 calc R . .
C22B C 0.8124(11) 0.5863(10) 0.4019(3) 0.042(2) Uiso 0.50 1 d P A 2
H22C H 0.8133 0.4923 0.3946 0.050 Uiso 0.50 1 calc PR A 2
H22D H 0.8525 0.6125 0.4288 0.050 Uiso 0.50 1 calc PR A 2
C23B C 0.906(2) 0.6646(17) 0.3738(5) 0.075(4) Uiso 0.50 1 d P A 2
H23C H 0.8538 0.6498 0.3481 0.090 Uiso 0.50 1 calc PR A 2
H23D H 1.0068 0.6363 0.3709 0.090 Uiso 0.50 1 calc PR A 2
C24B C 0.923(2) 0.8169(17) 0.3918(5) 0.079(4) Uiso 0.50 1 d P A 2
H24C H 0.9669 0.8323 0.4184 0.094 Uiso 0.50 1 calc PR A 2
H24D H 0.9862 0.8703 0.3758 0.094 Uiso 0.50 1 calc PR A 2
C25B C 0.7550(17) 0.8464(14) 0.3909(4) 0.063(3) Uiso 0.50 1 d P A 2
H25C H 0.7104 0.8252 0.3644 0.075 Uiso 0.50 1 calc PR A 2
H25D H 0.7513 0.9391 0.4001 0.075 Uiso 0.50 1 calc PR A 2
C26B C 0.6632(14) 0.7583(12) 0.4188(4) 0.050(3) Uiso 0.50 1 d P A 2
H26C H 0.7103 0.7741 0.4451 0.060 Uiso 0.50 1 calc PR A 2
H26D H 0.5568 0.7739 0.4201 0.060 Uiso 0.50 1 calc PR A 2
C22C C 0.849(2) 0.619(2) 0.3808(6) 0.091(5) Uiso 0.50 1 d P A 1
H22E H 0.9241 0.6181 0.4017 0.109 Uiso 0.50 1 calc PR A 1
H22F H 0.8529 0.5425 0.3609 0.109 Uiso 0.50 1 calc PR A 1
C23C C 0.8809(17) 0.7487(15) 0.3624(4) 0.072(4) Uiso 0.50 1 d P A 1
H23E H 0.9832 0.7560 0.3522 0.086 Uiso 0.50 1 calc PR A 1
H23F H 0.8073 0.7466 0.3409 0.086 Uiso 0.50 1 calc PR A 1
C24C C 0.8695(17) 0.8576(14) 0.3909(4) 0.059(3) Uiso 0.50 1 d P A 1
H24E H 0.8820 0.9370 0.3788 0.071 Uiso 0.50 1 calc PR A 1
H24F H 0.9515 0.8656 0.4108 0.071 Uiso 0.50 1 calc PR A 1
C25C C 0.7156(16) 0.8448(14) 0.4100(4) 0.064(3) Uiso 0.50 1 d P A 1
H25E H 0.6330 0.8439 0.3908 0.077 Uiso 0.50 1 calc PR A 1
H25F H 0.7121 0.9187 0.4307 0.077 Uiso 0.50 1 calc PR A 1
C26C C 0.6974(17) 0.7150(14) 0.4272(4) 0.062(3) Uiso 0.50 1 d P A 1
H26E H 0.7886 0.7095 0.4430 0.074 Uiso 0.50 1 calc PR A 1
H26F H 0.6097 0.7109 0.4438 0.074 Uiso 0.50 1 calc PR A 1

loop_
_atom_site_aniso_label
_atom_site_aniso_U_11
_atom_site_aniso_U_22
_atom_site_aniso_U_33
_atom_site_aniso_U_23
_atom_site_aniso_U_13
_atom_site_aniso_U_12
Ca1A 0.0235(3) 0.0281(4) 0.0200(3) 0.0046(3) 0.0031(3) 0.0052(3)
I1A 0.03544(15) 0.0633(2) 0.02705(14) 0.02067(13) 0.00827(11) 0.00765(13)
I2A 0.03187(14) 0.03969(15) 0.03442(14) 0.01364(11) 0.00614(10) 0.00198(11)
O1A 0.0269(14) 0.0241(13) 0.0335(15) 0.0062(11) 0.0032(11) 0.0062(11)
O2A 0.0312(14) 0.0249(14) 0.0260(13) 0.0066(11) 0.0013(11) -0.0007(11)
O3A 0.0407(17) 0.0441(18) 0.0319(15) 0.0134(13) 0.0096(13) 0.0217(14)
O4A 0.0278(15) 0.0515(19) 0.0270(14) -0.0061(13) -0.0015(11) 0.0086(13)
C1A 0.0267(19) 0.033(2) 0.0255(19) 0.0037(15) 0.0004(15) 0.0042(15)
C2A 0.036(2) 0.0256(19) 0.0270(19) -0.0002(15) 0.0031(16) 0.0044(16)
C3A 0.036(2) 0.033(2) 0.0244(19) 0.0000(16) 0.0052(16) 0.0054(17)
C4A 0.0252(18) 0.031(2) 0.0274(19) 0.0061(15) 0.0033(14) 0.0018(15)
C5A 0.0263(19) 0.027(2) 0.037(2) 0.0029(16) 0.0034(16) 0.0039(15)
C6A 0.0284(19) 0.033(2) 0.031(2) 0.0001(16) 0.0060(16) 0.0080(16)
C7A 0.029(2) 0.032(2) 0.034(2) 0.0112(17) 0.0049(16) 0.0064(16)
C8A 0.032(2) 0.028(2) 0.056(3) 0.015(2) 0.0085(19) 0.0012(17)
C9A 0.036(2) 0.026(2) 0.045(2) 0.0037(18) 0.0046(18) 0.0091(17)
C10A 0.033(2) 0.037(2) 0.035(2) 0.0054(18) 0.0057(17) 0.0102(18)
C11A 0.0224(18) 0.028(2) 0.046(2) 0.0095(17) 0.0063(16) 0.0011(15)
C12A 0.050(3) 0.031(2) 0.0220(19) 0.0071(16) -0.0008(17) -0.0086(18)
C13A 0.058(3) 0.029(2) 0.032(2) 0.0055(17) -0.015(2) 0.005(2)
C14A 0.036(2) 0.037(2) 0.033(2) 0.0021(18) -0.0050(17) 0.0056(18)
C15A 0.031(2) 0.036(2) 0.037(2) 0.0066(18) 0.0042(17) -0.0025(17)
C16A 0.034(2) 0.0235(19) 0.038(2) 0.0109(16) 0.0008(17) 0.0022(16)
C17A 0.040(2) 0.044(3) 0.050(3) 0.016(2) 0.021(2) 0.016(2)
C18A 0.036(2) 0.038(2) 0.054(3) 0.002(2) 0.013(2) 0.0074(19)
C19A 0.045(3) 0.031(2) 0.073(4) 0.013(2) 0.001(2) 0.010(2)
C20A 0.049(3) 0.042(3) 0.049(3) 0.021(2) 0.001(2) 0.009(2)
C21A 0.047(3) 0.045(3) 0.030(2) 0.0076(19) -0.0016(18) 0.017(2)
C22A 0.037(2) 0.043(3) 0.037(2) 0.0041(19) 0.0010(18) 0.0090(19)
C23A 0.041(2) 0.042(3) 0.032(2) -0.0024(19) 0.0052(18) 0.008(2)
C24A 0.040(3) 0.062(3) 0.030(2) -0.006(2) -0.0050(19) 0.010(2)
C25A 0.032(2) 0.056(3) 0.042(3) 0.000(2) -0.0018(19) 0.008(2)
C26A 0.028(2) 0.054(3) 0.036(2) 0.003(2) 0.0048(17) 0.0030(19)
Ca1B 0.0421(5) 0.0226(4) 0.0248(4) 0.0046(3) -0.0002(3) 0.0023(3)
I1B 0.03879(16) 0.03979(16) 0.04092(16) 0.00650(12) 0.00855(12) 0.01066(12)
I2B 0.0505(2) 0.0662(3) 0.0471(2) -0.01441(18) 0.01786(17) -0.00337(19)
O1B 0.0536(19) 0.0289(15) 0.0294(15) 0.0086(12) -0.0042(13) 0.0038(13)
O2B 0.0362(16) 0.0408(17) 0.0316(16) -0.0047(13) -0.0024(12) 0.0044(13)
O3B 0.0505(19) 0.0417(18) 0.0448(18) 0.0235(15) 0.0197(15) 0.0199(15)
O4B 0.066(3) 0.036(2) 0.089(3) -0.004(2) -0.022(2) -0.0086(18)
C2B 0.059(3) 0.024(2) 0.028(2) 0.0081(18) -0.002(2) -0.003(2)
C3B 0.047(3) 0.037(3) 0.026(2) 0.0081(19) 0.0015(19) -0.007(2)
C4B 0.044(3) 0.041(3) 0.027(2) -0.001(2) 0.004(2) -0.003(2)
C5B 0.071(4) 0.027(2) 0.041(3) 0.003(2) 0.013(3) -0.001(2)
C6B 0.088(4) 0.028(3) 0.033(3) 0.005(2) 0.023(3) -0.004(3)
C7B 0.056(3) 0.039(3) 0.031(2) 0.0102(19) -0.008(2) -0.003(2)
C8B 0.061(3) 0.052(3) 0.036(3) 0.017(2) -0.006(2) -0.002(2)
C9B 0.068(4) 0.055(3) 0.050(3) 0.028(3) -0.012(3) -0.005(3)
C10B 0.080(4) 0.034(3) 0.049(3) 0.014(2) -0.008(3) -0.003(3)
C11B 0.062(3) 0.029(2) 0.041(3) 0.0053(19) -0.005(2) 0.002(2)
C12B 0.037(3) 0.059(3) 0.047(3) -0.022(2) 0.005(2) -0.003(2)
C13B 0.053(3) 0.061(3) 0.041(3) 0.005(2) -0.003(2) -0.009(3)
C14B 0.049(3) 0.037(3) 0.050(3) -0.008(2) -0.014(2) 0.009(2)
C15B 0.052(3) 0.053(3) 0.038(3) -0.013(2) -0.009(2) 0.021(2)
C16B 0.045(3) 0.057(3) 0.029(2) 0.004(2) -0.0081(19) 0.008(2)
C17B 0.127(6) 0.077(5) 0.110(6) 0.068(4) 0.090(5) 0.064(5)
C18B 0.056(3) 0.083(5) 0.083(4) 0.062(4) 0.022(3) 0.020(3)
C19B 0.069(4) 0.055(3) 0.057(3) 0.037(3) 0.027(3) 0.029(3)
C20B 0.138(7) 0.088(5) 0.116(6) 0.077(5) 0.094(6) 0.086(5)
C21B 0.037(3) 0.091(5) 0.067(4) 0.051(3) 0.011(2) 0.017(3)

loop_
_atom_type_symbol
_atom_type_description
_atom_type_scat_dispersion_real
_atom_type_scat_dispersion_imag
_atom_type_scat_source
C C 0.0033 0.0016 'International Tables Vol C Tables 4.2.6.8 and 6.1.1.4'
H H 0.0000 0.0000 'International Tables Vol C Tables 4.2.6.8 and 6.1.1.4'
O O 0.0106 0.0060 'International Tables Vol C Tables 4.2.6.8 and 6.1.1.4'
Ca Ca 0.2262 0.3064 'International Tables Vol C Tables 4.2.6.8 and 6.1.1.4'
I I -0.4742 1.8119 'International Tables Vol C Tables 4.2.6.8 and 6.1.1.4'

loop_
_geom_angle_atom_site_label_1
_geom_angle_atom_site_label_2
_geom_angle_atom_site_label_3
_geom_angle
O2A Ca1A O3A 89.49(11)
O2A Ca1A O4A 174.77(10)
O3A Ca1A O4A 85.64(11)
O2A Ca1A O1A 87.76(10)
O3A Ca1A O1A 175.39(11)
O4A Ca1A O1A 97.23(10)
O2A Ca1A C1A 90.54(11)
O3A Ca1A C1A 92.77(12)
O4A Ca1A C1A 87.82(12)
O1A Ca1A C1A 90.95(11)
O2A Ca1A I1A 92.78(7)
O3A Ca1A I1A 88.91(8)
O4A Ca1A I1A 89.01(8)
O1A Ca1A I1A 87.54(7)
C1A Ca1A I1A 176.29(10)
C7A O1A C11A 108.8(3)
C7A O1A Ca1A 121.7(2)
C11A O1A Ca1A 129.1(2)
C12A O2A C16A 110.5(3)
C12A O2A Ca1A 120.7(2)
C16A O2A Ca1A 125.5(2)
C17A O3A C21A 111.0(3)
C17A O3A Ca1A 120.5(3)
C21A O3A Ca1A 127.9(3)
C22A O4A C26A 111.1(3)
C22A O4A Ca1A 125.9(3)
C26A O4A Ca1A 122.5(3)
C2A C1A C6A 112.5(4)
C2A C1A Ca1A 130.0(3)
C6A C1A Ca1A 117.1(3)
C3A C2A C1A 124.7(4)
C3A C2A H2AA 117.7
C1A C2A H2AA 117.7
C4A C3A C2A 119.0(4)
C4A C3A H3AA 120.5
C2A C3A H3AA 120.5
C5A C4A C3A 120.2(4)
C5A C4A I2A 118.8(3)
C3A C4A I2A 121.0(3)
C4A C5A C6A 118.5(4)
C4A C5A H5AA 120.7
C6A C5A H5AA 120.7
C5A C6A C1A 125.1(4)
C5A C6A H6AA 117.5
C1A C6A H6AA 117.5
O1A C7A C8A 110.9(3)
O1A C7A H7AA 109.5
C8A C7A H7AA 109.5
O1A C7A H7AB 109.5
C8A C7A H7AB 109.5
H7AA C7A H7AB 108.1
C7A C8A C9A 110.1(3)
C7A C8A H8AA 109.6
C9A C8A H8AA 109.6
C7A C8A H8AB 109.6
C9A C8A H8AB 109.6
H8AA C8A H8AB 108.2
C10A C9A C8A 110.3(3)
C10A C9A H9AA 109.6
C8A C9A H9AA 109.6
C10A C9A H9AB 109.6
C8A C9A H9AB 109.6
H9AA C9A H9AB 108.1
C11A C10A C9A 111.2(4)
C11A C10A H10A 109.4
C9A C10A H10A 109.4
C11A C10A H10B 109.4
C9A C10A H10B 109.4
H10A C10A H10B 108.0
O1A C11A C10A 110.8(3)
O1A C11A H11A 109.5
C10A C11A H11A 109.5
O1A C11A H11B 109.5
C10A C11A H11B 109.5
H11A C11A H11B 108.1
O2A C12A C13A 111.3(3)
O2A C12A H12A 109.4
C13A C12A H12A 109.4
O2A C12A H12B 109.4
C13A C12A H12B 109.4
H12A C12A H12B 108.0
C12A C13A C14A 111.1(4)
C12A C13A H13A 109.4
C14A C13A H13A 109.4
C12A C13A H13B 109.4
C14A C13A H13B 109.4
H13A C13A H13B 108.0
C13A C14A C15A 110.0(4)
C13A C14A H14A 109.7
C15A C14A H14A 109.7
C13A C14A H14B 109.7
C15A C14A H14B 109.7
H14A C14A H14B 108.2
C16A C15A C14A 110.8(4)
C16A C15A H15A 109.5
C14A C15A H15A 109.5
C16A C15A H15B 109.5
C14A C15A H15B 109.5
H15A C15A H15B 108.1
O2A C16A C15A 111.1(3)
O2A C16A H16A 109.4
C15A C16A H16A 109.4
O2A C16A H16B 109.4
C15A C16A H16B 109.4
H16A C16A H16B 108.0
O3A C17A C18A 111.2(4)
O3A C17A H17A 109.4
C18A C17A H17A 109.4
O3A C17A H17B 109.4
C18A C17A H17B 109.4
H17A C17A H17B 108.0
C17A C18A C19A 109.8(4)
C17A C18A H18A 109.7
C19A C18A H18A 109.7
C17A C18A H18B 109.7
C19A C18A H18B 109.7
H18A C18A H18B 108.2
C20A C19A C18A 109.7(4)
C20A C19A H19A 109.7
C18A C19A H19A 109.7
C20A C19A H19B 109.7
C18A C19A H19B 109.7
H19A C19A H19B 108.2
C21A C20A C19A 110.6(4)
C21A C20A H20A 109.5
C19A C20A H20A 109.5
C21A C20A H20B 109.5
C19A C20A H20B 109.5
H20A C20A H20B 108.1
O3A C21A C20A 110.3(4)
O3A C21A H21A 109.6
C20A C21A H21A 109.6
O3A C21A H21B 109.6
C20A C21A H21B 109.6
H21A C21A H21B 108.1
O4A C22A C23A 110.9(4)
O4A C22A H22A 109.5
C23A C22A H22A 109.5
O4A C22A H22B 109.5
C23A C22A H22B 109.5
H22A C22A H22B 108.1
C22A C23A C24A 110.9(4)
C22A C23A H23A 109.5
C24A C23A H23A 109.5
C22A C23A H23B 109.5
C24A C23A H23B 109.5
H23A C23A H23B 108.1
C23A C24A C25A 108.6(4)
C23A C24A H24A 110.0
C25A C24A H24A 110.0
C23A C24A H24B 110.0
C25A C24A H24B 110.0
H24A C24A H24B 108.3
C26A C25A C24A 110.0(4)
C26A C25A H25A 109.7
C24A C25A H25A 109.7
C26A C25A H25B 109.7
C24A C25A H25B 109.7
H25A C25A H25B 108.2
O4A C26A C25A 111.1(4)
O4A C26A H26A 109.4
C25A C26A H26A 109.4
O4A C26A H26B 109.4
C25A C26A H26B 109.4
H26A C26A H26B 108.0
O2B Ca1B O1B 91.37(11)
O2B Ca1B O3B 85.97(12)
O1B Ca1B O3B 175.53(12)
O2B Ca1B O4B 179.06(15)
O1B Ca1B O4B 89.45(13)
O3B Ca1B O4B 93.19(15)
O2B Ca1B C1B 93.52(18)
O1B Ca1B C1B 89.18(18)
O3B Ca1B C1B 94.56(18)
O4B Ca1B C1B 87.0(2)
O2B Ca1B I1C 88.49(14)
O1B Ca1B I1C 88.32(14)
O3B Ca1B I1C 95.20(14)
O4B Ca1B I1C 92.00(17)
C1B Ca1B I1C 5.1(2)
O2B Ca1B I1B 88.59(8)
O1B Ca1B I1B 87.23(8)
O3B Ca1B I1B 89.11(8)
O4B Ca1B I1B 90.98(12)
C1B Ca1B I1B 175.88(16)
I1C Ca1B I1B 174.62(12)
C11B O1B C7B 111.2(3)
C11B O1B Ca1B 124.3(3)
C7B O1B Ca1B 120.6(3)
C12B O2B C16B 110.3(4)
C12B O2B Ca1B 124.4(3)
C16B O2B Ca1B 125.2(3)
C21B O3B C17B 111.0(4)
C21B O3B Ca1B 120.3(3)
C17B O3B Ca1B 127.4(3)
C22B O4B C26C 94.0(8)
C22B O4B C26B 112.2(7)
C26C O4B C26B 25.1(7)
C22B O4B C22C 33.1(7)
C26C O4B C22C 102.1(10)
C26B O4B C22C 107.5(9)
C22B O4B Ca1B 129.9(5)
C26C O4B Ca1B 131.7(7)
C26B O4B Ca1B 117.8(5)
C22C O4B Ca1B 125.4(7)
C6B C1B C2B 107.4(6)
C6B C1B Ca1B 131.3(5)
C2B C1B Ca1B 121.4(4)
C3B C2B C1B 126.4(5)
C3B C2B H2BA 116.8
C1B C2B H2BA 116.8
C4B C3B C2B 119.5(4)
C4B C3B H3BA 120.2
C2B C3B H3BA 120.2
C5B C4B C3B 120.5(5)
C5B C4B I2B 119.2(4)
C3B C4B I2B 120.3(4)
C4B C5B C6B 118.4(5)
C4B C5B H5BA 120.8
C6B C5B H5BA 120.8
C5B C6B C1B 127.5(5)
C5B C6B H6BA 116.2
C1B C6B H6BA 116.2
O1B C7B C8B 110.8(4)
O1B C7B H7BA 109.5
C8B C7B H7BA 109.5
O1B C7B H7BB 109.5
C8B C7B H7BB 109.5
H7BA C7B H7BB 108.1
C9B C8B C7B 110.9(5)
C9B C8B H8BA 109.5
C7B C8B H8BA 109.5
C9B C8B H8BB 109.5
C7B C8B H8BB 109.5
H8BA C8B H8BB 108.0
C8B C9B C10B 109.5(4)
C8B C9B H9BA 109.8
C10B C9B H9BA 109.8
C8B C9B H9BB 109.8
C10B C9B H9BB 109.8
H9BA C9B H9BB 108.2
C11B C10B C9B 110.4(5)
C11B C10B H10C 109.6
C9B C10B H10C 109.6
C11B C10B H10D 109.6
C9B C10B H10D 109.6
H10C C10B H10D 108.1
O1B C11B C10B 111.3(4)
O1B C11B H11C 109.4
C10B C11B H11C 109.4
O1B C11B H11D 109.4
C10B C11B H11D 109.4
H11C C11B H11D 108.0
O2B C12B C13B 111.9(4)
O2B C12B H12C 109.2
C13B C12B H12C 109.2
O2B C12B H12D 109.2
C13B C12B H12D 109.2
H12C C12B H12D 107.9
C12B C13B C14B 111.0(5)
C12B C13B H13C 109.4
C14B C13B H13C 109.4
C12B C13B H13D 109.4
C14B C13B H13D 109.4
H13C C13B H13D 108.0
C13B C14B C15B 110.0(4)
C13B C14B H14C 109.7
C15B C14B H14C 109.7
C13B C14B H14D 109.7
C15B C14B H14D 109.7
H14C C14B H14D 108.2
C14B C15B C16B 110.8(4)
C14B C15B H15C 109.5
C16B C15B H15C 109.5
C14B C15B H15D 109.5
C16B C15B H15D 109.5
H15C C15B H15D 108.1
O2B C16B C15B 110.3(4)
O2B C16B H16C 109.6
C15B C16B H16C 109.6
O2B C16B H16D 109.6
C15B C16B H16D 109.6
H16C C16B H16D 108.1
O3B C17B C18B 112.9(5)
O3B C17B H17C 109.0
C18B C17B H17C 109.0
O3B C17B H17D 109.0
C18B C17B H17D 109.0
H17C C17B H17D 107.8
C17B C18B C19B 112.5(6)
C17B C18B H18C 109.1
C19B C18B H18C 109.1
C17B C18B H18D 109.1
C19B C18B H18D 109.1
H18C C18B H18D 107.8
C18B C19B C20B 108.9(4)
C18B C19B H19C 109.9
C20B C19B H19C 109.9
C18B C19B H19D 109.9
C20B C19B H19D 109.9
H19C C19B H19D 108.3
C21B C20B C19B 112.2(5)
C21B C20B H20C 109.2
C19B C20B H20C 109.2
C21B C20B H20D 109.2
C19B C20B H20D 109.2
H20C C20B H20D 107.9
O3B C21B C20B 111.3(5)
O3B C21B H21C 109.4
C20B C21B H21C 109.4
O3B C21B H21D 109.4
C20B C21B H21D 109.4
H21C C21B H21D 108.0
O4B C22B C23B 103.4(10)
O4B C22B H22C 111.1
C23B C22B H22C 111.1
O4B C22B H22D 111.1
C23B C22B H22D 111.1
H22C C22B H22D 109.0
C22B C23B C24B 107.9(12)
C22B C23B H23C 110.1
C24B C23B H23C 110.1
C22B C23B H23D 110.1
C24B C23B H23D 110.1
H23C C23B H23D 108.4
C25B C24B C23B 102.8(13)
C25B C24B H24C 111.2
C23B C24B H24C 111.2
C25B C24B H24D 111.2
C23B C24B H24D 111.2
H24C C24B H24D 109.1
C24B C25B C26B 107.2(11)
C24B C25B H25C 110.3
C26B C25B H25C 110.3
C24B C25B H25D 110.3
C26B C25B H25D 110.3
H25C C25B H25D 108.5
O4B C26B C25B 101.7(9)
O4B C26B H26C 111.4
C25B C26B H26C 111.4
O4B C26B H26D 111.4
C25B C26B H26D 111.4
H26C C26B H26D 109.3
C23C C22C O4B 106.1(13)
C23C C22C H22E 110.5
O4B C22C H22E 110.5
C23C C22C H22F 110.5
O4B C22C H22F 110.5
H22E C22C H22F 108.7
C24C C23C C22C 110.0(13)
C24C C23C H23E 109.7
C22C C23C H23E 109.7
C24C C23C H23F 109.7
C22C C23C H23F 109.7
H23E C23C H23F 108.2
C23C C24C C25C 111.3(13)
C23C C24C H24E 109.4
C25C C24C H24E 109.4
C23C C24C H24F 109.4
C25C C24C H24F 109.4
H24E C24C H24F 108.0
C24C C25C C26C 107.7(11)
C24C C25C H25E 110.2
C26C C25C H25E 110.2
C24C C25C H25F 110.2
C26C C25C H25F 110.2
H25E C25C H25F 108.5
O4B C26C C25C 108.2(11)
O4B C26C H26E 110.1
C25C C26C H26E 110.1
O4B C26C H26F 110.1
C25C C26C H26F 110.1
H26E C26C H26F 108.4

loop_
_geom_bond_atom_site_label_1
_geom_bond_atom_site_label_2
_geom_bond_distance
Ca1A O2A 2.380(3)
Ca1A O3A 2.384(3)
Ca1A O4A 2.390(3)
Ca1A O1A 2.453(3)
Ca1A C1A 2.565(4)
Ca1A I1A 3.1512(8)
I2A C4A 2.118(4)
O1A C7A 1.438(5)
O1A C11A 1.455(5)
O2A C12A 1.441(5)
O2A C16A 1.442(5)
O3A C17A 1.438(5)
O3A C21A 1.447(5)
O4A C22A 1.445(5)
O4A C26A 1.453(5)
C1A C2A 1.403(5)
C1A C6A 1.409(6)
C2A C3A 1.397(6)
C2A H2AA 0.9300
C3A C4A 1.383(6)
C3A H3AA 0.9300
C4A C5A 1.380(6)
C5A C6A 1.396(6)
C5A H5AA 0.9300
C6A H6AA 0.9300
C7A C8A 1.506(6)
C7A H7AA 0.9700
C7A H7AB 0.9700
C8A C9A 1.533(6)
C8A H8AA 0.9700
C8A H8AB 0.9700
C9A C10A 1.522(6)
C9A H9AA 0.9700
C9A H9AB 0.9700
C10A C11A 1.515(6)
C10A H10A 0.9700
C10A H10B 0.9700
C11A H11A 0.9700
C11A H11B 0.9700
C12A C13A 1.508(7)
C12A H12A 0.9700
C12A H12B 0.9700
C13A C14A 1.520(6)
C13A H13A 0.9700
C13A H13B 0.9700
C14A C15A 1.523(6)
C14A H14A 0.9700
C14A H14B 0.9700
C15A C16A 1.508(6)
C15A H15A 0.9700
C15A H15B 0.9700
C16A H16A 0.9700
C16A H16B 0.9700
C17A C18A 1.504(7)
C17A H17A 0.9700
C17A H17B 0.9700
C18A C19A 1.517(7)
C18A H18A 0.9700
C18A H18B 0.9700
C19A C20A 1.518(7)
C19A H19A 0.9700
C19A H19B 0.9700
C20A C21A 1.511(7)
C20A H20A 0.9700
C20A H20B 0.9700
C21A H21A 0.9700
C21A H21B 0.9700
C22A C23A 1.498(6)
C22A H22A 0.9700
C22A H22B 0.9700
C23A C24A 1.526(7)
C23A H23A 0.9700
C23A H23B 0.9700
C24A C25A 1.535(7)
C24A H24A 0.9700
C24A H24B 0.9700
C25A C26A 1.493(7)
C25A H25A 0.9700
C25A H25B 0.9700
C26A H26A 0.9700
C26A H26B 0.9700
Ca1B O2B 2.389(3)
Ca1B O1B 2.392(3)
Ca1B O3B 2.396(3)
Ca1B O4B 2.410(4)
Ca1B C1B 2.449(8)
Ca1B I1C 3.089(7)
Ca1B I1B 3.1451(9)
I2B C4B 2.105(5)
O1B C11B 1.438(5)
O1B C7B 1.449(5)
O2B C12B 1.435(6)
O2B C16B 1.442(5)
O3B C21B 1.410(6)
O3B C17B 1.431(6)
O4B C22B 1.279(11)
O4B C26C 1.317(14)
O4B C26B 1.558(13)
O4B C22C 1.63(2)
C1B C6B 1.450(9)
C1B C2B 1.470(8)
C2B C3B 1.382(7)
C2B H2BA 0.9300
C3B C4B 1.378(7)
C3B H3BA 0.9300
C4B C5B 1.378(7)
C5B C6B 1.395(8)
C5B H5BA 0.9300
C6B H6BA 0.9300
C7B C8B 1.527(7)
C7B H7BA 0.9700
C7B H7BB 0.9700
C8B C9B 1.511(8)
C8B H8BA 0.9700
C8B H8BB 0.9700
C9B C10B 1.530(7)
C9B H9BA 0.9700
C9B H9BB 0.9700
C10B C11B 1.511(7)
C10B H10C 0.9700
C10B H10D 0.9700
C11B H11C 0.9700
C11B H11D 0.9700
C12B C13B 1.509(8)
C12B H12C 0.9700
C12B H12D 0.9700
C13B C14B 1.515(7)
C13B H13C 0.9700
C13B H13D 0.9700
C14B C15B 1.514(8)
C14B H14C 0.9700
C14B H14D 0.9700
C15B C16B 1.517(7)
C15B H15C 0.9700
C15B H15D 0.9700
C16B H16C 0.9700
C16B H16D 0.9700
C17B C18B 1.475(9)
C17B H17C 0.9700
C17B H17D 0.9700
C18B C19B 1.486(8)
C18B H18C 0.9700
C18B H18D 0.9700
C19B C20B 1.519(7)
C19B H19C 0.9700
C19B H19D 0.9700
C20B C21B 1.485(9)
C20B H20C 0.9700
C20B H20D 0.9700
C21B H21C 0.9700
C21B H21D 0.9700
C22B C23B 1.539(19)
C22B H22C 0.9700
C22B H22D 0.9700
C23B C24B 1.59(2)
C23B H23C 0.9700
C23B H23D 0.9700
C24B C25B 1.54(2)
C24B H24C 0.9700
C24B H24D 0.9700
C25B C26B 1.583(18)
C25B H25C 0.9700
C25B H25D 0.9700
C26B H26C 0.9700
C26B H26D 0.9700
C22C C23C 1.56(2)
C22C H22E 0.9700
C22C H22F 0.9700
C23C C24C 1.40(2)
C23C H23E 0.9700
C23C H23F 0.9700
C24C C25C 1.516(19)
C24C H24E 0.9700
C24C H24F 0.9700
C25C C26C 1.537(19)
C25C H25E 0.9700
C25C H25F 0.9700
C26C H26E 0.9700
C26C H26F 0.9700
